data_2002087
loop_
_publ_author_name
'Shawkataly, O. B.'
'Fun, H.-K.'
'Chinnakali, K.'
'Yip, B.-C.'
'Teoh, S.-G.'
'Ito, Y.'
'Sawamura, M.'

_publ_section_title
;Structure of
 1-[(<i>R</i>)-1',2-bis(diphenylphosphino)ferrocenyl]-(<i>S</i>)-<i>N</i>,<i>N</i>-dimethylethylamine
;
_journal_issue 1
_journal_name_full 'Acta Crystallographica Section C'
_journal_page_first 139
_journal_page_last 141
_journal_paper_doi 10.1107/S010827019200790X
_journal_volume 49
_journal_year 1993
_chemical_formula_sum 'C38 H37 Fe N P2'
_chemical_formula_weight 625.5
_symmetry_cell_setting orthorhombic
_symmetry_space_group_name_Hall 'P 2ac 2ab'
_symmetry_space_group_name_H-M 'P 21 21 21'
_atom_type_scat_source
;
SHELXTL PC^TM^ (Siemens Crystallographic Research Systems, 1990)
;
_cell_angle_alpha 90.
_cell_angle_beta 90.
_cell_angle_gamma 90.
_cell_formula_units_Z 4
_cell_length_a 8.7290(10)
_cell_length_b 10.864(2)
_cell_length_c 34.350(6)
_cell_measurement_reflns_used 50
_cell_measurement_temperature 298
_cell_measurement_theta_max 17.5
_cell_measurement_theta_min 7.5
_cell_volume 3257.5(9)
_diffrn_measurement_device 'Siemens P4'
_diffrn_measurement_method 2\q/\q
_diffrn_radiation_type MoK\a
_diffrn_radiation_wavelength 0.71069
_diffrn_reflns_av_R_equivalents 0.00
_diffrn_reflns_limit_h_max 11
_diffrn_reflns_limit_h_min 0
_diffrn_reflns_limit_k_max 14
_diffrn_reflns_limit_k_min 0
_diffrn_reflns_limit_l_max 44
_diffrn_reflns_limit_l_min 0
_diffrn_reflns_number 4214
_diffrn_reflns_theta_max 55.0
_diffrn_standards_decay_% 0
_diffrn_standards_interval_count 100
_diffrn_standards_number 2
_exptl_absorpt_coefficient_mu 0.588
_exptl_absorpt_correction_T_max 0.625
_exptl_absorpt_correction_T_min 0.561
_exptl_absorpt_correction_type empirical
_exptl_crystal_colour Orange
_exptl_crystal_density_diffrn 1.275
_exptl_crystal_density_meas 1.269
_exptl_crystal_description Needle
_exptl_crystal_size_max 1.0
_exptl_crystal_size_mid 0.4
_exptl_crystal_size_min 0.3
_refine_diff_density_max 0.43
_refine_diff_density_min -0.33
_refine_ls_extinction_method none
_refine_ls_goodness_of_fit_obs 0.89
_refine_ls_hydrogen_treatment refall
_refine_ls_number_parameters 520
_refine_ls_number_reflns 3381
_refine_ls_R_factor_obs 0.038
_refine_ls_shift/esd_max 0.149
_refine_ls_structure_factor_coef F
_refine_ls_weighting_details 'w = 1.0/[\s^2^(F)+0.0020F^2^]'
_refine_ls_weighting_scheme calc
_refine_ls_wR_factor_obs 0.0501
_reflns_number_observed 3381
_reflns_number_total 4213
_reflns_observed_criterion F>3.0\s(F)
_cod_data_source_file li1012.cif
_cod_data_source_block li1012_structure_1_of_1
_cod_depositor_comments
;
The following automatic conversions were performed:

'_refine_ls_weighting_scheme' value '1.0/[\s^2^(F)+0.0020F^2^]' was
changed to 'calc'. New tag '_refine_ls_weighting_details' was
created. The value of the new tag was set to 'w =
1.0/[\s^2^(F)+0.0020F^2^]'.

Automatic conversion script
Id: cif_fix_values 3143 2015-03-26 13:38:13Z robertas 
;
_cod_original_formula_sum 'C38 H37 Fe1 N1 P2'
_cod_database_code 2002087

loop_
_atom_site_label
_atom_site_fract_x
_atom_site_fract_y
_atom_site_fract_z
_atom_site_U_iso_or_equiv
Fe .71320(10) .21740(10) .59070(10) .0390(10)
P(1) 1.01940(10) .03220(10) .56470(10) .0480(10)
P(2) .61120(10) .39430(10) .67050(10) .0460(10)
N .4009(4) .5195(3) .61020(10) .0580(10)
C(1) .8242(5) .0535(3) .58190(10) .0450(10)
C(2) .6951(7) .0659(4) .5567(2) .057(2)
C(3) .5631(6) .0782(4) .5794(2) .062(2)
C(4) .6071(6) .0747(4) .6189(2) .061(2)
C(5) .7675(6) .0594(4) .6203(2) .0500(10)
C(6) .6996(7) .3672(4) .55500(10) .0510(10)
C(7) .8494(6) .3514(4) .5686(2) .053(2)
C(8) .8457(5) .3585(4) .6100(2) .0480(10)
C(9) .6907(5) .3780(3) .62190(10) .0420(10)
C(10) .5989(5) .3827(3) .58760(10) .0440(10)
C(11) 1.1199(5) .0231(4) .6115(2) .0530(10)
C(12) 1.1658(7) .1324(6) .6287(2) .069(2)
C(13) 1.2361(7) .1339(7) .6651(2) .085(3)
C(14) 1.2617(8) .0272(8) .6841(2) .095(3)
C(15) 1.2228(10) -.0829(7) .6673(2) .096(3)
C(16) 1.1535(8) -.0850(6) .6313(2) .079(2)
C(17) 1.0089(5) -.1306(3) .54980(10) .0450(10)
C(18) .9060(5) -.2137(4) .56560(10) .0510(10)
C(19) .9056(6) -.3346(4) .5530(2) .0520(10)
C(20) 1.0032(7) -.3737(4) .5244(2) .061(2)
C(21) 1.1037(8) -.2927(5) .5085(2) .079(2)
C(22) 1.1089(7) -.1697(4) .5218(2) .066(2)
C(23) .6414(5) .5595(4) .68040(10) .0480(10)
C(24) .5507(7) .6128(5) .7086(2) .069(2)
C(25) .5634(9) .7380(6) .7173(2) .081(2)
C(26) .6615(9) .8097(5) .6973(2) .074(2)
C(27) .7532(8) .7590(4) .6701(2) .072(2)
C(28) .7432(7) .6336(4) .66140(10) .062(2)
C(29) .7645(6) .3250(4) .70020(10) .0530(10)
C(30) .7424(8) .2059(5) .7131(2) .071(2)
C(31) .8495(11) .1477(6) .7357(2) .095(3)
C(32) .9796(12) .2063(6) .7467(2) .097(3)
C(33) 1.0062(11) .3226(7) .7338(3) .110(3)
C(34) .8973(10) .3808(5) .7109(3) .097(3)
C(35) .4275(5) .4035(4) .5887(2) .0510(10)
C(36) .3546(9) .3955(8) .5486(3) .083(3)
C(37) .4444(8) .6309(5) .5899(3) .080(2)
C(38) .2482(6) .5292(7) .6260(2) .083(2)
H(38A) .2225 .4542 .6393 .14(3)
H(38B) .1765 .5430 .6053 .060(16)
H(38C) .2440 .5967 .6441 .11(3)
H(2) .694(9) .074(6) .535(2) .09(3)
H(3) .470(7) .089(5) .5706(17) .069(16)
H(4) .542(6) .080(5) .6416(17) .063(15)
H(5) .822(7) .068(6) .6445(18) .075(19)
H(6) .664(6) .358(5) .5274(16) .060(15)
H(7) .932(6) .330(5) .5537(16) .057(15)
H(8) .928(5) .344(4) .6287(14) .047(12)
H(12) 1.144(6) .193(5) .6179(16) .058(17)
H(13) 1.258(8) .210(7) .675(2) .11(2)
H(14) 1.318(8) .040(7) .711(2) .10(2)
H(15) 1.244(11) -.152(9) .682(3) .15(4)
H(16) 1.123(8) -.160(6) .623(2) .10(2)
H(18) .846(4) -.186(3) .5883(12) .031(9)
H(19) .829(6) -.386(5) .5604(16) .062(15)
H(20) .996(9) -.441(6) .515(2) .10(2)
H(21) 1.169(8) -.313(6) .491(2) .10(2)
H(22) 1.188(9) -.121(7) .511(2) .11(3)
H(24) .483(6) .568(5) .7252(15) .055(14)
H(25) .496(8) .766(6) .733(2) .10(2)
H(26) .670(7) .885(6) .7053(18) .085(19)
H(27) .825(7) .808(6) .6619(19) .09(2)
H(28) .833(10) .605(8) .643(2) .13(3)
H(30) .650(8) .167(7) .710(2) .10(2)
H(31) .842(11) .064(8) .744(3) .15(3)
H(32) 1.064(7) .175(5) .7588(18) .072(17)
H(33) 1.093(10) .362(7) .737(3) .12(3)
H(34) .918(7) .443(6) .6984(19) .08(2)
H(35) .386(5) .338(4) .6064(13) .045(12)
H(36A) .247(10) .408(7) .554(2) .11(3)
H(36B) .392(7) .453(6) .5294(19) .075(19)
H(36C) .359(11) .311(8) .545(3) .13(3)
H(37A) .443(8) .708(7) .616(2) .11(2)
H(37B) .568(6) .626(5) .5811(15) .057(14)
H(37C) .398(6) .628(5) .5660(16) .055(15)

loop_
_geom_angle_atom_site_label_1
_geom_angle_atom_site_label_2
_geom_angle_atom_site_label_3
_geom_angle
_geom_angle_publ_flag
C(1) Fe C(2) 41.1(2) no
C(2) Fe C(3) 40.3(2) no
C(2) Fe C(4) 67.9(2) no
C(1) Fe C(5) 40.2(2) no
C(3) Fe C(5) 67.8(2) no
C(1) Fe C(6) 129.2(2) no
C(3) Fe C(6) 116.1(2) no
C(5) Fe C(6) 168.1(2) no
C(2) Fe C(7) 114.4(2) no
C(4) Fe C(7) 170.2(2) no
C(6) Fe C(7) 40.3(2) no
C(2) Fe C(8) 147.8(2) no
C(4) Fe C(8) 132.3(2) no
C(6) Fe C(8) 68.1(2) no
C(1) Fe C(9) 149.1(2) no
C(3) Fe C(9) 131.8(2) no
C(5) Fe C(9) 118.2(2) no
C(7) Fe C(9) 69.0(2) no
C(1) Fe C(10) 168.7(2) no
C(3) Fe C(10) 109.1(2) no
C(5) Fe C(10) 150.2(2) no
C(7) Fe C(10) 68.8(2) no
C(9) Fe C(10) 40.6(2) no
C(1) P(1) C(17) 99.6(2) yes
C(9) P(2) C(23) 102.1(2) yes
C(23) P(2) C(29) 101.1(2) yes
C(35) N C(38) 113.2(4) yes
Fe C(1) P(1) 127.0(2) no
P(1) C(1) C(2) 123.6(4) yes
P(1) C(1) C(5) 129.7(4) yes
Fe C(2) C(1) 70.4(3) no
C(1) C(2) C(3) 108.6(5) no
Fe C(3) C(4) 70.3(3) no
Fe C(4) C(3) 69.4(3) no
C(3) C(4) C(5) 107.8(5) no
Fe C(5) C(4) 69.8(3) no
Fe C(6) C(7) 69.3(3) no
C(7) C(6) C(10) 109.0(4) no
Fe C(7) C(8) 69.7(3) no
Fe C(8) C(7) 69.2(3) no
C(7) C(8) C(9) 108.4(4) no
Fe C(9) C(8) 68.6(2) no
Fe C(9) C(10) 69.7(2) no
C(8) C(9) C(10) 107.5(4) no
Fe C(10) C(9) 69.8(2) no
Fe C(10) C(35) 127.5(3) no
C(9) C(10) C(35) 122.7(4) no
P(1) C(11) C(16) 125.2(4) yes
C(11) C(12) C(13) 121.3(6) no
C(13) C(14) C(15) 120.4(7) no
C(11) C(16) C(15) 121.3(6) no
P(1) C(17) C(22) 117.5(3) yes
C(17) C(18) C(19) 119.9(4) no
C(19) C(20) C(21) 119.4(5) no
C(17) C(22) C(21) 120.0(5) no
P(2) C(23) C(28) 125.2(3) yes
C(1) Fe C(3) 68.4(2) no
C(1) Fe C(4) 68.0(2) no
C(3) Fe C(4) 40.3(3) no
C(2) Fe C(5) 67.9(2) no
C(4) Fe C(5) 40.3(2) no
C(2) Fe C(6) 107.3(2) no
C(4) Fe C(6) 149.4(2) no
C(1) Fe C(7) 107.0(2) no
C(3) Fe C(7) 147.1(2) no
C(5) Fe C(7) 130.6(2) no
C(1) Fe C(8) 115.7(2) no
C(3) Fe C(8) 171.0(2) no
C(5) fe C(8) 109.7(2) no
C(7) Fe C(8) 41.1(2) no
C(2) Fe C(9) 169.4(2) no
C(4) Fe C(9) 110.6(2) no
C(6) Fe C(9) 68.4(2) no
C(8) Fe C(9) 40.9(2) no
C(2) Fe C(10) 130.0(2) no
C(4) Fe C(10) 117.7(2) no
C(6) Fe C(10) 41.0(2) no
C(8) Fe C(10) 68.5(2) no
C(1) P(1) C(11) 99.8(2) yes
C(11) P(1) C(17) 102.5(2) yes
C(9) P(2) C(29) 101.0(2) yes
C(35) N C(37) 115.5(5) yes
C(37) N C(38) 111.3(5) yes
Fe C(1) C(2) 68.5(2) no
Fe C(1) C(5) 70.0(2) no
C(2) C(1) C(5) 106.7(4) no
Fe C(2) C(3) 70.4(3) no
Fe C(3) C(2) 69.3(3) no
C(2) C(3) C(4) 108.1(5) no
Fe C(4) C(5) 69.9(3) no
Fe C(5) C(1) 69.9(2) no
C(1) C(5) C(4) 108.8(5) no
Fe C(6) C(10) 70.1(2) no
Fe C(7) C(6) 70.4(3) no
C(6) C(7) C(8) 107.8(4) no
Fe C(8) C(9) 70.5(2) no
Fe C(9) P(2) 126.8(2) no
P(2) C(9) C(8) 129.8(4) yes
P(2) C(9) C(10) 122.8(3) yes
Fe C(10) C(6) 68.9(2) no
C(6) C(10) C(9) 107.3(4) no
C(6) C(10) C(35) 130.0(4) no
P(1) C(11) C(12) 117.7(4) yes
C(12) C(11) C(16) 117.1(5) no
C(12) C(13) C(14) 119.8(7) no
C(14) C(15) C(16) 120.0(7) no
P(1) C(17) C(18) 123.3(3) yes
C(18) C(17) C(22) 119.2(4) no
C(18) C(19) C(20) 121.2(4) no
C(20) C(21) C(22) 120.2(6) no
P(2) C(23) C(24) 117.1(4) yes
C(24) C(23) C(28) 117.6(4) no
C(23) C(24) C(25) 120.9(6) no
C(25) C(26) C(27) 119.6(5) no
C(23) C(28) C(27) 120.7(5) no
P(2) C(29) C(34) 126.0(4) yes
C(29) C(30) C(31) 121.3(6) no
C(31) C(32) C(33) 119.3(8) no
C(29) C(34) C(33) 122.4(6) no
N C(35) C(36) 115.8(5) yes
C(24) C(25) C(26) 120.4(6) no
C(26) C(27) C(28) 120.8(6) no
P(2) C(29) C(30) 117.3(4) yes
C(30) C(29) C(34) 116.7(5) no
C(30) C(31) C(32) 120.9(6) no
C(32) C(33) C(34) 119.4(8) no
N C(35) C(10) 107.1(4) yes
C(10) C(35) C(36) 112.5(5) yes

loop_
_geom_bond_atom_site_label_1
_geom_bond_atom_site_label_2
_geom_bond_distance
_geom_bond_publ_flag
Fe C(1) 2.049(4) no
Fe C(3) 2.037(5) no
Fe C(5) 2.050(4) no
Fe C(7) 2.027(5) no
Fe C(9) 2.058(4) no
P(1) C(1) 1.819(4) yes
P(1) C(17) 1.844(4) yes
P(2) C(23) 1.846(4) yes
N C(35) 1.479(6) yes
N C(38) 1.444(7) yes
C(1) C(5) 1.408(7) no
C(3) C(4) 1.409(9) no
C(6) C(7) 1.400(8) no
C(7) C(8) 1.424(8) no
C(9) C(10) 1.427(6) no
C(11) C(12) 1.386(8) no
C(12) C(13) 1.391(10) no
C(14) C(15) 1.370(12) no
C(17) C(18) 1.384(6) no
C(18) C(19) 1.382(6) no
C(20) C(21) 1.357(8) no
C(23) C(24) 1.378(7) no
C(24) C(25) 1.397(8) no
C(26) C(27) 1.347(9) no
C(29) C(30) 1.382(7) no
C(30) C(31) 1.369(10) no
C(32) C(33) 1.358(10) no
C(35) C(36) 1.521(10) yes
Fe C(2) 2.024(5) no
Fe C(4) 2.049(5) no
Fe C(6) 2.042(4) no
Fe C(8) 2.033(4) no
Fe C(10) 2.057(4) no
P(1) C(11) 1.833(5) yes
P(2) C(9) 1.816(5) yes
P(2) C(29) 1.842(5) yes
N C(37) 1.447(8) yes
C(1) C(2) 1.429(7) no
C(2) C(3) 1.399(8) no
C(4) C(5) 1.412(7) no
C(6) C(10) 1.435(7) no
C(8) C(9) 1.430(6) no
C(10) C(35) 1.514(6) yes
C(11) C(16) 1.388(8) no
C(13) C(14) 1.349(12) no
C(15) C(16) 1.376(11) no
C(17) C(22) 1.367(7) no
C(19) C(20) 1.368(8) no
C(21) C(22) 1.413(7) no
C(23) C(28) 1.367(7) no
C(25) C(26) 1.345(9) no
C(27) C(28) 1.398(6) no
C(29) C(34) 1.359(10) no
C(31) C(32) 1.357(13) no
C(33) C(34) 1.387(12) no
